data_4065407
loop_
_publ_author_name
'Ren, Shikuo'
'Xie, Zuowei'

_publ_section_title
;
 Reaction of a Zirconocene--Carboryne Complex with Pyridines: Ligand C--H
 Activation
;
_journal_issue 21
_journal_name_full Organometallics
_journal_page_first 5953
_journal_paper_doi 10.1021/om200772q
_journal_volume 30
_journal_year 2011
_chemical_formula_sum 'C15 H21 B10 N'
_chemical_formula_weight 323.43
_chemical_name_systematic
; 
 ? 
;
_space_group_IT_number 33
_symmetry_cell_setting orthorhombic
_symmetry_space_group_name_Hall 'P 2c -2n'
_symmetry_space_group_name_H-M 'P n a 21'
_atom_sites_solution_hydrogens geom
_atom_sites_solution_primary direct
_atom_sites_solution_secondary difmap
_audit_creation_method SHELXL-97
_cell_angle_alpha 90.00
_cell_angle_beta 90.00
_cell_angle_gamma 90.00
_cell_formula_units_Z 4
_cell_length_a 22.782(4)
_cell_length_b 11.675(2)
_cell_length_c 6.5301(12)
_cell_measurement_reflns_used 101
_cell_measurement_temperature 293(2)
_cell_measurement_theta_max 14
_cell_measurement_theta_min -14
_cell_volume 1736.9(5)
_computing_cell_refinement 'BRUKER SMART CCD DIFFRACTOMETER'
_computing_data_collection 'BRUKER SMART CCD DIFFRACTOMETER'
_computing_data_reduction 'BRUKER SMART CCD DIFFRACTOMETER'
_computing_molecular_graphics 'SIEMENS SHELXTL'
_computing_publication_material 'SIEMENS SHELXTL'
_computing_structure_refinement 'SHELXL-97 (Sheldrick, 2008)'
_computing_structure_solution 'SHELXS-97 (Sheldrick, 2008)'
_diffrn_ambient_temperature 293(2)
_diffrn_measured_fraction_theta_full 0.999
_diffrn_measured_fraction_theta_max 0.999
_diffrn_measurement_device_type 'BRUKER SMART CCD DIFFRACTOMETER'
_diffrn_measurement_method 'OMEGA SCAN'
_diffrn_radiation_monochromator graphite
_diffrn_radiation_source 'fine-focus sealed tube'
_diffrn_radiation_type MoK\a
_diffrn_radiation_wavelength 0.71073
_diffrn_reflns_av_R_equivalents 0.0405
_diffrn_reflns_av_sigmaI/netI 0.0485
_diffrn_reflns_limit_h_max 30
_diffrn_reflns_limit_h_min -25
_diffrn_reflns_limit_k_max 15
_diffrn_reflns_limit_k_min -14
_diffrn_reflns_limit_l_max 8
_diffrn_reflns_limit_l_min -8
_diffrn_reflns_number 11483
_diffrn_reflns_theta_full 28.02
_diffrn_reflns_theta_max 28.02
_diffrn_reflns_theta_min 1.79
_exptl_absorpt_coefficient_mu 0.062
_exptl_absorpt_correction_T_max 0.9876
_exptl_absorpt_correction_T_min 0.9754
_exptl_absorpt_correction_type multi-scan
_exptl_crystal_colour colourless
_exptl_crystal_density_diffrn 1.237
_exptl_crystal_density_method 'not measured'
_exptl_crystal_description block
_exptl_crystal_F_000 672
_exptl_crystal_size_max 0.40
_exptl_crystal_size_mid 0.30
_exptl_crystal_size_min 0.20
_refine_diff_density_max 0.233
_refine_diff_density_min -0.242
_refine_diff_density_rms 0.042
_refine_ls_abs_structure_details 'Flack H D (1983), Acta Cryst. A39, 876-881'
_refine_ls_extinction_method none
_refine_ls_goodness_of_fit_ref 1.028
_refine_ls_hydrogen_treatment riding
_refine_ls_matrix_type full
_refine_ls_number_parameters 235
_refine_ls_number_reflns 4154
_refine_ls_number_restraints 1
_refine_ls_restrained_S_all 1.028
_refine_ls_R_factor_all 0.0683
_refine_ls_R_factor_gt 0.0504
_refine_ls_shift/su_max 0.000
_refine_ls_shift/su_mean 0.000
_refine_ls_structure_factor_coef Fsqd
_refine_ls_weighting_details 'calc w=1/[\s^2^(Fo^2^)+(0.0938P)^2^+0.0298P] where P=(Fo^2^+2Fc^2^)/3'
_refine_ls_weighting_scheme calc
_refine_ls_wR_factor_gt 0.1316
_refine_ls_wR_factor_ref 0.1461
_reflns_number_gt 3292
_reflns_number_total 4154
_reflns_threshold_expression >2sigma(I)
_cod_data_source_file om200772q_si_001.cif
_cod_data_source_block Carboranylacridine
_cod_depositor_comments
;
The following automatic conversions were performed:

'_symmetry_cell_setting' value 'Orthorhombic' changed to
'orthorhombic' according to
/home/saulius/struct/CIF-dictionaries/cif_core.dic dictionary named
'cif_core.dic' version 2.4.1 from 2010-06-29.

Automatic conversion script
Id: cif_fix_values 1715 2011-07-08 13:25:40Z adriana 
;
_cod_original_cell_volume 1736.9(6)
_cod_original_sg_symbol_H-M Pna2(1)
_cod_database_code 4065407

loop_
_symmetry_equiv_pos_as_xyz
'x, y, z'
'-x, -y, z+1/2'
'x+1/2, -y+1/2, z'
'-x+1/2, y+1/2, z+1/2'

loop_
_atom_site_label
_atom_site_type_symbol
_atom_site_fract_x
_atom_site_fract_y
_atom_site_fract_z
_atom_site_U_iso_or_equiv
_atom_site_adp_type
_atom_site_occupancy
_atom_site_symmetry_multiplicity
_atom_site_calc_flag
_atom_site_refinement_flags
N1 N 0.43681(8) 0.36714(14) 0.9017(3) 0.0490(5) Uani 1 1 d .
H1A H 0.4439 0.3587 1.0302 0.059 Uiso 1 1 calc R
C1 C 0.30631(7) 0.37988(12) 0.5780(3) 0.0264(3) Uani 1 1 d .
C2 C 0.27049(7) 0.49203(14) 0.6710(3) 0.0298(4) Uani 1 1 d .
H2 H 0.2938 0.5724 0.7039 0.036 Uiso 1 1 calc R
C11 C 0.37362(7) 0.39019(14) 0.5297(3) 0.0341(4) Uani 1 1 d .
H11A H 0.3776 0.4012 0.3815 0.041 Uiso 1 1 calc R
C12 C 0.40216(7) 0.49166(15) 0.6331(3) 0.0369(4) Uani 1 1 d .
C13 C 0.40119(8) 0.60025(16) 0.5450(4) 0.0474(5) Uani 1 1 d .
H13A H 0.3848 0.6103 0.4157 0.057 Uiso 1 1 calc R
C14 C 0.42443(9) 0.69364(18) 0.6485(5) 0.0605(7) Uani 1 1 d .
H14A H 0.4231 0.7661 0.5895 0.073 Uiso 1 1 calc R
C15 C 0.44934(9) 0.67890(19) 0.8380(6) 0.0637(8) Uani 1 1 d .
H15A H 0.4638 0.7420 0.9087 0.076 Uiso 1 1 calc R
C16 C 0.45312(8) 0.5718(2) 0.9241(4) 0.0555(6) Uani 1 1 d .
H16A H 0.4709 0.5626 1.0512 0.067 Uiso 1 1 calc R
C17 C 0.43017(7) 0.47593(17) 0.8209(4) 0.0415(5) Uani 1 1 d .
C18 C 0.43207(8) 0.27100(18) 0.7757(4) 0.0471(6) Uani 1 1 d .
C19 C 0.45530(10) 0.1664(2) 0.8375(6) 0.0689(8) Uani 1 1 d .
H19A H 0.4725 0.1594 0.9662 0.083 Uiso 1 1 calc R
C20 C 0.45293(11) 0.0730(2) 0.7082(7) 0.0871(12) Uani 1 1 d .
H20A H 0.4676 0.0027 0.7516 0.105 Uiso 1 1 calc R
C21 C 0.42919(10) 0.0831(2) 0.5171(7) 0.0802(11) Uani 1 1 d .
H21A H 0.4290 0.0205 0.4291 0.096 Uiso 1 1 calc R
C22 C 0.40527(8) 0.18683(18) 0.4536(5) 0.0565(7) Uani 1 1 d .
H22A H 0.3892 0.1933 0.3232 0.068 Uiso 1 1 calc R
C23 C 0.40529(7) 0.28064(16) 0.5840(4) 0.0418(5) Uani 1 1 d .
B3 B 0.28353(9) 0.37802(15) 0.8296(3) 0.0298(4) Uani 1 1 d .
H3 H 0.3136 0.3792 0.9614 0.036 Uiso 1 1 calc R
B4 B 0.27555(8) 0.25672(16) 0.6696(3) 0.0298(4) Uani 1 1 d .
H4 H 0.3002 0.1774 0.6994 0.036 Uiso 1 1 calc R
B5 B 0.26186(8) 0.30466(16) 0.4165(3) 0.0302(4) Uani 1 1 d .
H5 H 0.2778 0.2569 0.2823 0.036 Uiso 1 1 calc R
B6 B 0.26004(8) 0.45645(16) 0.4189(3) 0.0304(4) Uani 1 1 d .
H6 H 0.2750 0.5080 0.2879 0.037 Uiso 1 1 calc R
B7 B 0.21535(9) 0.45259(17) 0.8313(3) 0.0323(4) Uani 1 1 d .
H7 H 0.2008 0.5017 0.9658 0.039 Uiso 1 1 calc R
B8 B 0.21676(8) 0.30028(16) 0.8284(3) 0.0313(4) Uani 1 1 d .
H8 H 0.2026 0.2496 0.9616 0.038 Uiso 1 1 calc R
B9 B 0.20321(8) 0.25419(16) 0.5714(3) 0.0321(4) Uani 1 1 d .
H9 H 0.1803 0.1735 0.5375 0.039 Uiso 1 1 calc R
B10 B 0.19347(9) 0.37881(16) 0.4154(3) 0.0327(4) Uani 1 1 d .
H10 H 0.1644 0.3791 0.2810 0.039 Uiso 1 1 calc R
B11 B 0.20098(8) 0.50092(17) 0.5777(4) 0.0332(4) Uani 1 1 d .
H11 H 0.1772 0.5813 0.5492 0.040 Uiso 1 1 calc R
B12 B 0.16574(9) 0.37564(17) 0.6714(4) 0.0343(4) Uani 1 1 d .
H12 H 0.1183 0.3736 0.7026 0.041 Uiso 1 1 calc R

loop_
_atom_site_aniso_label
_atom_site_aniso_U_11
_atom_site_aniso_U_22
_atom_site_aniso_U_33
_atom_site_aniso_U_23
_atom_site_aniso_U_13
_atom_site_aniso_U_12
N1 0.0445(9) 0.0514(10) 0.0511(11) -0.0014(9) -0.0151(9) 0.0035(7)
C1 0.0273(8) 0.0287(7) 0.0232(8) -0.0010(7) -0.0006(7) -0.0002(6)
C2 0.0317(8) 0.0290(8) 0.0287(9) -0.0034(7) 0.0006(7) 0.0004(6)
C11 0.0256(8) 0.0412(9) 0.0354(11) -0.0039(8) 0.0031(7) -0.0031(6)
C12 0.0233(8) 0.0366(9) 0.0507(12) -0.0046(8) 0.0029(7) -0.0025(6)
C13 0.0306(9) 0.0429(10) 0.0685(16) 0.0038(10) 0.0063(10) -0.0022(7)
C14 0.0340(10) 0.0381(11) 0.109(2) 0.0010(13) 0.0079(13) -0.0057(8)
C15 0.0357(10) 0.0440(12) 0.111(2) -0.0276(14) -0.0001(13) -0.0051(9)
C16 0.0330(10) 0.0608(13) 0.0728(17) -0.0233(12) -0.0135(10) -0.0002(9)
C17 0.0267(8) 0.0436(10) 0.0541(13) -0.0084(10) -0.0026(8) -0.0006(7)
C18 0.0297(10) 0.0416(11) 0.0699(16) 0.0005(10) -0.0066(9) 0.0035(8)
C19 0.0466(12) 0.0486(13) 0.112(2) 0.0064(15) -0.0220(15) 0.0056(10)
C20 0.0494(15) 0.0393(13) 0.173(4) -0.0069(17) -0.0281(19) 0.0068(11)
C21 0.0400(12) 0.0465(13) 0.154(3) -0.0401(18) -0.0060(16) 0.0070(10)
C22 0.0299(9) 0.0553(13) 0.0842(19) -0.0271(12) 0.0014(10) 0.0025(8)
C23 0.0248(8) 0.0388(9) 0.0620(14) -0.0101(10) 0.0015(8) 0.0012(7)
B3 0.0310(9) 0.0350(10) 0.0233(9) -0.0021(8) -0.0006(8) -0.0008(7)
B4 0.0315(9) 0.0285(9) 0.0295(10) 0.0006(8) -0.0005(8) -0.0011(7)
B5 0.0321(9) 0.0332(10) 0.0254(10) -0.0035(8) -0.0012(8) -0.0006(7)
B6 0.0343(10) 0.0319(10) 0.0252(10) 0.0024(8) -0.0020(8) 0.0007(7)
B7 0.0312(9) 0.0382(10) 0.0275(10) -0.0035(9) 0.0030(8) 0.0002(7)
B8 0.0341(9) 0.0330(10) 0.0268(10) 0.0014(9) 0.0025(8) -0.0031(7)
B9 0.0320(9) 0.0321(9) 0.0323(10) -0.0036(9) 0.0010(8) -0.0053(7)
B10 0.0301(9) 0.0408(11) 0.0273(10) -0.0026(9) -0.0050(8) 0.0012(7)
B11 0.0305(9) 0.0348(10) 0.0343(11) 0.0005(9) -0.0004(8) 0.0046(7)
B12 0.0272(9) 0.0404(11) 0.0352(11) -0.0015(9) 0.0011(8) -0.0008(7)

loop_
_atom_type_symbol
_atom_type_description
_atom_type_scat_dispersion_real
_atom_type_scat_dispersion_imag
_atom_type_scat_source
C C 0.0033 0.0016 'International Tables Vol C Tables 4.2.6.8 and 6.1.1.4'
H H 0.0000 0.0000 'International Tables Vol C Tables 4.2.6.8 and 6.1.1.4'
B B 0.0013 0.0007 'International Tables Vol C Tables 4.2.6.8 and 6.1.1.4'
N N 0.0061 0.0033 'International Tables Vol C Tables 4.2.6.8 and 6.1.1.4'

loop_
_geom_angle_atom_site_label_1
_geom_angle_atom_site_label_2
_geom_angle_atom_site_label_3
_geom_angle
C17 N1 C18 120.3(2)
C11 C1 C2 119.59(12)
C11 C1 B5 119.66(15)
C2 C1 B5 109.93(13)
C11 C1 B4 122.39(13)
C2 C1 B4 109.56(14)
B5 C1 B4 62.57(11)
C11 C1 B3 119.14(14)
C2 C1 B3 60.83(10)
B5 C1 B3 113.84(13)
B4 C1 B3 62.09(11)
C11 C1 B6 115.78(14)
C2 C1 B6 60.77(10)
B5 C1 B6 62.14(11)
B4 C1 B6 113.30(13)
B3 C1 B6 113.32(13)
C1 C2 B7 112.06(14)
C1 C2 B11 112.07(13)
B7 C2 B11 63.15(12)
C1 C2 B3 61.46(11)
B7 C2 B3 62.93(12)
B11 C2 B3 115.19(14)
C1 C2 B6 61.67(11)
B7 C2 B6 115.05(14)
B11 C2 B6 62.71(12)
B3 C2 B6 114.61(13)
C23 C11 C12 110.68(16)
C23 C11 C1 110.75(14)
C12 C11 C1 112.98(14)
C13 C12 C17 119.39(18)
C13 C12 C11 121.48(19)
C17 C12 C11 119.14(18)
C14 C13 C12 120.5(3)
C15 C14 C13 119.9(2)
C14 C15 C16 120.6(2)
C15 C16 C17 120.3(2)
N1 C17 C12 120.42(18)
N1 C17 C16 120.5(2)
C12 C17 C16 119.1(2)
C19 C18 N1 120.3(2)
C19 C18 C23 119.8(2)
N1 C18 C23 119.81(18)
C20 C19 C18 120.1(3)
C21 C20 C19 120.4(3)
C20 C21 C22 120.2(3)
C23 C22 C21 120.3(3)
C22 C23 C18 119.11(19)
C22 C23 C11 121.6(2)
C18 C23 C11 119.17(18)
C2 B3 C1 57.71(10)
C2 B3 B4 104.32(15)
C1 B3 B4 58.54(11)
C2 B3 B8 104.29(14)
C1 B3 B8 105.14(14)
B4 B3 B8 59.94(11)
C2 B3 B7 58.17(11)
C1 B3 B7 105.23(14)
B4 B3 B7 107.79(14)
B8 B3 B7 60.10(11)
C1 B4 B8 105.90(13)
C1 B4 B9 105.63(14)
B8 B4 B9 60.79(11)
C1 B4 B3 59.37(11)
B8 B4 B3 60.09(11)
B9 B4 B3 108.86(14)
C1 B4 B5 58.66(11)
B8 B4 B5 108.83(13)
B9 B4 B5 60.21(11)
B3 B4 B5 108.41(13)
C1 B5 B4 58.77(11)
C1 B5 B6 59.58(10)
B4 B5 B6 108.15(14)
C1 B5 B9 105.38(14)
B4 B5 B9 59.78(11)
B6 B5 B9 108.00(13)
C1 B5 B10 105.75(13)
B4 B5 B10 108.12(14)
B6 B5 B10 59.60(11)
B9 B5 B10 60.40(11)
C2 B6 C1 57.56(10)
C2 B6 B10 104.83(14)
C1 B6 B10 105.41(14)
C2 B6 B5 104.32(13)
C1 B6 B5 58.28(10)
B10 B6 B5 60.47(10)
C2 B6 B11 58.24(11)
C1 B6 B11 105.18(14)
B10 B6 B11 60.50(11)
B5 B6 B11 108.36(13)
C2 B7 B8 104.54(13)
C2 B7 B11 58.44(11)
B8 B7 B11 108.08(15)
C2 B7 B3 58.91(11)
B8 B7 B3 59.69(10)
B11 B7 B3 108.02(14)
C2 B7 B12 104.15(15)
B8 B7 B12 60.08(12)
B11 B7 B12 59.86(12)
B3 B7 B12 107.64(14)
B4 B8 B3 59.97(11)
B4 B8 B7 107.91(13)
B3 B8 B7 60.21(10)
B4 B8 B12 107.36(15)
B3 B8 B12 108.03(14)
B7 B8 B12 60.05(11)
B4 B8 B9 59.60(11)
B3 B8 B9 107.83(14)
B7 B8 B9 107.91(14)
B12 B8 B9 59.75(12)
B4 B9 B5 60.01(11)
B4 B9 B12 107.50(14)
B5 B9 B12 107.79(14)
B4 B9 B8 59.61(11)
B5 B9 B8 107.73(13)
B12 B9 B8 59.92(12)
B4 B9 B10 107.96(13)
B5 B9 B10 59.97(11)
B12 B9 B10 60.11(12)
B8 B9 B10 108.10(13)
B6 B10 B5 59.93(11)
B6 B10 B11 60.02(11)
B5 B10 B11 107.56(14)
B6 B10 B12 107.57(14)
B5 B10 B12 107.16(15)
B11 B10 B12 59.66(12)
B6 B10 B9 107.65(14)
B5 B10 B9 59.63(11)
B11 B10 B9 107.41(16)
B12 B10 B9 59.65(12)
C2 B11 B6 59.05(11)
C2 B11 B12 104.33(15)
B6 B11 B12 107.61(14)
C2 B11 B7 58.41(11)
B6 B11 B7 108.15(14)
B12 B11 B7 60.13(12)
C2 B11 B10 104.67(13)
B6 B11 B10 59.49(12)
B12 B11 B10 60.24(12)
B7 B11 B10 108.49(14)
B11 B12 B9 108.23(15)
B11 B12 B7 60.01(12)
B9 B12 B7 108.21(15)
B11 B12 B8 108.03(14)
B9 B12 B8 60.32(12)
B7 B12 B8 59.87(12)
B11 B12 B10 60.10(12)
B9 B12 B10 60.24(12)
B7 B12 B10 108.27(14)
B8 B12 B10 108.53(14)

loop_
_geom_bond_atom_site_label_1
_geom_bond_atom_site_label_2
_geom_bond_distance
N1 C17 1.384(3)
N1 C18 1.396(3)
C1 C11 1.570(2)
C1 C2 1.658(2)
C1 B5 1.706(3)
C1 B4 1.708(2)
C1 B3 1.723(3)
C1 B6 1.729(3)
C2 B7 1.699(3)
C2 B11 1.700(3)
C2 B3 1.712(3)
C2 B6 1.714(3)
C11 C23 1.511(2)
C11 C12 1.511(2)
C12 C13 1.393(3)
C12 C17 1.394(3)
C13 C14 1.388(3)
C14 C15 1.372(5)
C15 C16 1.374(4)
C16 C17 1.408(3)
C18 C19 1.391(3)
C18 C23 1.397(3)
C19 C20 1.381(5)
C20 C21 1.365(6)
C21 C22 1.391(4)
C22 C23 1.387(3)
B3 B4 1.769(3)
B3 B8 1.771(3)
B3 B7 1.781(3)
B4 B8 1.769(3)
B4 B9 1.769(3)
B4 B5 1.773(3)
B5 B6 1.773(3)
B5 B9 1.776(3)
B5 B10 1.782(3)
B6 B10 1.767(3)
B6 B11 1.776(3)
B7 B8 1.779(3)
B7 B11 1.780(3)
B7 B12 1.782(3)
B8 B12 1.782(3)
B8 B9 1.790(3)
B9 B12 1.779(3)
B9 B10 1.790(3)
B10 B11 1.785(3)
B10 B12 1.788(3)
B11 B12 1.777(3)
